data_4306063
loop_
_publ_author_name
'Chandan Mukherjee'
'Ulrich Pieper'
'Eberhard Bothe'
'Vinzenz Bachler'
'Eckhard Bill'
'Thomas Weyherm\"uller'
'Phalguni Chaudhuri'

_publ_section_title
;
Ligand-Derived Oxidase Activity. Catalytic Aerial Oxidation of Alcohols
(Including Methanol) by Cu(II)-Diradical Complexes
;
_journal_name_full 'Inorganic Chemistry'
_journal_page_first 8943
_journal_page_last 8956
_journal_paper_doi 10.1021/ic8009767
_journal_volume 47
_journal_year 2008
_chemical_formula_sum 'C40 H46 Cu F4 N2 O2'
_chemical_formula_weight 726.33
_chemical_name_systematic
; 
 ? 
;
_space_group_IT_number 14
_symmetry_cell_setting monoclinic
_symmetry_space_group_name_Hall '-P 2yn'
_symmetry_space_group_name_H-M 'P 1 21/n 1'
_atom_sites_solution_hydrogens geom
_atom_sites_solution_primary direct
_atom_sites_solution_secondary difmap
_audit_creation_method SHELXL-97
_cell_angle_alpha 90.00
_cell_angle_beta 95.32(2)
_cell_angle_gamma 90.00
_cell_formula_units_Z 2
_cell_length_a 5.8867(5)
_cell_length_b 17.533(2)
_cell_length_c 17.854(2)
_cell_measurement_temperature 100(2)
_cell_volume 1834.8(3)
_computing_cell_refinement 'Nonius Collect Software'
_computing_data_collection 'Nonius Collect Software'
_computing_data_reduction 'Nonius Collect Software'
_computing_structure_refinement 'SHELXL-97 (Sheldrick, 1997)'
_computing_structure_solution 'SHELXS-97 (Sheldrick, 1990)'
_diffrn_ambient_temperature 100(2)
_diffrn_measured_fraction_theta_full 0.998
_diffrn_measured_fraction_theta_max 0.998
_diffrn_measurement_device_type 'Nonius KappaCCD'
_diffrn_radiation_monochromator graphite
_diffrn_radiation_source 'fine-focus sealed tube'
_diffrn_radiation_type MoK\a
_diffrn_radiation_wavelength 0.71073
_diffrn_reflns_av_R_equivalents 0.0915
_diffrn_reflns_av_sigmaI/netI 0.0827
_diffrn_reflns_limit_h_max 8
_diffrn_reflns_limit_h_min -8
_diffrn_reflns_limit_k_max 26
_diffrn_reflns_limit_k_min -26
_diffrn_reflns_limit_l_max 26
_diffrn_reflns_limit_l_min -26
_diffrn_reflns_number 36197
_diffrn_reflns_theta_full 32.50
_diffrn_reflns_theta_max 32.50
_diffrn_reflns_theta_min 2.29
_exptl_absorpt_coefficient_mu 0.652
_exptl_absorpt_correction_T_max 0.9143
_exptl_absorpt_correction_T_min 0.8186
_exptl_absorpt_correction_type none
_exptl_crystal_colour 'dark green'
_exptl_crystal_density_diffrn 1.315
_exptl_crystal_density_method 'not measured'
_exptl_crystal_description 'opaque block'
_exptl_crystal_F_000 762
_exptl_crystal_size_max 0.32
_exptl_crystal_size_mid 0.21
_exptl_crystal_size_min 0.14
_refine_diff_density_max 0.426
_refine_diff_density_min -0.396
_refine_diff_density_rms 0.074
_refine_ls_extinction_method none
_refine_ls_goodness_of_fit_ref 0.949
_refine_ls_hydrogen_treatment constr
_refine_ls_matrix_type full
_refine_ls_number_parameters 229
_refine_ls_number_reflns 6613
_refine_ls_number_restraints 0
_refine_ls_restrained_S_all 0.949
_refine_ls_R_factor_all 0.0860
_refine_ls_R_factor_gt 0.0409
_refine_ls_shift/su_max 0.000
_refine_ls_shift/su_mean 0.000
_refine_ls_structure_factor_coef Fsqd
_refine_ls_weighting_details 'calc w=1/[\s^2^(Fo^2^)+(0.0472P)^2^+0.0000P] where P=(Fo^2^+2Fc^2^)/3'
_refine_ls_weighting_scheme calc
_refine_ls_wR_factor_gt 0.0870
_refine_ls_wR_factor_ref 0.0958
_reflns_number_gt 4107
_reflns_number_total 6613
_reflns_threshold_expression >2sigma(I)
_cod_data_source_file ic8009767_si_001_3.cif
_cod_data_source_block 2
_cod_depositor_comments
;
The following automatic conversions were performed:
'_symmetry_cell_setting' value 'Monoclinic' changed to 'monoclinic'
according to '/home/saulius/struct/CIF-dictionaries/cif_core.dic'
dictionary named 'cif_core.dic' version 2.4.1 from 2010-06-29.

Automatic conversion script
Id: cif_fix_enum 1527 2010-12-29 10:47:43Z saulius 
;
_cod_database_code 4306063

loop_
_symmetry_equiv_pos_as_xyz
'x, y, z'
'-x+1/2, y+1/2, -z+1/2'
'-x, -y, -z'
'x-1/2, -y-1/2, z-1/2'

loop_
_atom_site_label
_atom_site_type_symbol
_atom_site_fract_x
_atom_site_fract_y
_atom_site_fract_z
_atom_site_U_iso_or_equiv
_atom_site_adp_type
_atom_site_occupancy
_atom_site_symmetry_multiplicity
_atom_site_calc_flag
_atom_site_refinement_flags
_atom_site_disorder_assembly
_atom_site_disorder_group
Cu1 Cu 0.0000 0.0000 0.0000 0.01476(7) Uani 1 2 d S . .
F1 F -0.0547(2) -0.03070(7) 0.31322(5) 0.0470(3) Uani 1 1 d . . .
F2 F -0.60838(16) -0.19264(6) 0.19532(5) 0.0321(2) Uani 1 1 d . . .
O1 O 0.16340(17) -0.06050(5) -0.06647(5) 0.0167(2) Uani 1 1 d . . .
N1 N -0.0121(2) -0.09420(6) 0.05592(6) 0.0151(2) Uani 1 1 d . . .
C1 C 0.1920(2) -0.13046(8) -0.04411(8) 0.0140(3) Uani 1 1 d . . .
C2 C 0.3238(2) -0.18494(8) -0.08171(8) 0.0142(3) Uani 1 1 d . . .
C3 C 0.3416(2) -0.25657(8) -0.05102(8) 0.0159(3) Uani 1 1 d . . .
H3 H 0.4276 -0.2933 -0.0755 0.019 Uiso 1 1 calc R . .
C4 C 0.2402(2) -0.28029(8) 0.01534(8) 0.0144(3) Uani 1 1 d . . .
C5 C 0.1126(2) -0.22904(8) 0.05093(8) 0.0146(3) Uani 1 1 d . . .
H5 H 0.0400 -0.2441 0.0939 0.018 Uiso 1 1 calc R . .
C6 C 0.0886(2) -0.15295(8) 0.02334(8) 0.0141(3) Uani 1 1 d . . .
C7 C -0.1209(2) -0.10344(8) 0.12327(8) 0.0148(3) Uani 1 1 d . . .
C8 C -0.0320(3) -0.06366(8) 0.18664(8) 0.0214(3) Uani 1 1 d . . .
H8 H 0.1018 -0.0335 0.1856 0.026 Uiso 1 1 calc R . .
C9 C -0.1427(3) -0.06913(9) 0.25079(8) 0.0248(4) Uani 1 1 d . . .
C10 C -0.3371(3) -0.11115(9) 0.25617(8) 0.0225(3) Uani 1 1 d . . .
H10 H -0.4109 -0.1135 0.3012 0.027 Uiso 1 1 calc R . .
C11 C -0.4187(3) -0.14990(9) 0.19181(9) 0.0200(3) Uani 1 1 d . . .
C12 C -0.3170(2) -0.14723(8) 0.12543(8) 0.0177(3) Uani 1 1 d . . .
H12 H -0.3791 -0.1746 0.0823 0.021 Uiso 1 1 calc R . .
C13 C 0.4343(2) -0.16247(8) -0.15275(8) 0.0169(3) Uani 1 1 d . . .
C14 C 0.5871(3) -0.09166(9) -0.13868(9) 0.0243(3) Uani 1 1 d . . .
H14A H 0.6640 -0.0806 -0.1838 0.036 Uiso 1 1 calc R . .
H14B H 0.7014 -0.1015 -0.0963 0.036 Uiso 1 1 calc R . .
H14C H 0.4931 -0.0479 -0.1270 0.036 Uiso 1 1 calc R . .
C15 C 0.2456(3) -0.14514(9) -0.21618(8) 0.0239(3) Uani 1 1 d . . .
H15A H 0.3150 -0.1271 -0.2607 0.036 Uiso 1 1 calc R . .
H15B H 0.1438 -0.1057 -0.1994 0.036 Uiso 1 1 calc R . .
H15C H 0.1578 -0.1916 -0.2288 0.036 Uiso 1 1 calc R . .
C16 C 0.5850(3) -0.22633(9) -0.17909(9) 0.0259(4) Uani 1 1 d . . .
H16A H 0.6587 -0.2091 -0.2231 0.039 Uiso 1 1 calc R . .
H16B H 0.4910 -0.2713 -0.1925 0.039 Uiso 1 1 calc R . .
H16C H 0.7020 -0.2395 -0.1385 0.039 Uiso 1 1 calc R . .
C17 C 0.2915(2) -0.36109(8) 0.04476(8) 0.0160(3) Uani 1 1 d . . .
C18 C 0.1794(3) -0.37798(8) 0.11687(8) 0.0209(3) Uani 1 1 d . . .
H18A H 0.2143 -0.4305 0.1329 0.031 Uiso 1 1 calc R . .
H18B H 0.0138 -0.3717 0.1074 0.031 Uiso 1 1 calc R . .
H18C H 0.2384 -0.3426 0.1565 0.031 Uiso 1 1 calc R . .
C19 C 0.2073(3) -0.41974(8) -0.01545(9) 0.0249(4) Uani 1 1 d . . .
H19A H 0.2370 -0.4714 0.0041 0.037 Uiso 1 1 calc R . .
H19B H 0.2881 -0.4122 -0.0604 0.037 Uiso 1 1 calc R . .
H19C H 0.0430 -0.4131 -0.0284 0.037 Uiso 1 1 calc R . .
C20 C 0.5506(3) -0.36917(9) 0.06270(9) 0.0238(3) Uani 1 1 d . . .
H20A H 0.5859 -0.4203 0.0827 0.036 Uiso 1 1 calc R . .
H20B H 0.6048 -0.3309 0.1002 0.036 Uiso 1 1 calc R . .
H20C H 0.6265 -0.3615 0.0167 0.036 Uiso 1 1 calc R . .

loop_
_atom_site_aniso_label
_atom_site_aniso_U_11
_atom_site_aniso_U_22
_atom_site_aniso_U_33
_atom_site_aniso_U_23
_atom_site_aniso_U_13
_atom_site_aniso_U_12
Cu1 0.01799(13) 0.01175(12) 0.01540(12) 0.00091(10) 0.00618(9) 0.00112(10)
F1 0.0715(9) 0.0527(7) 0.0181(5) -0.0147(5) 0.0116(5) -0.0353(6)
F2 0.0221(5) 0.0486(6) 0.0265(5) 0.0034(4) 0.0067(4) -0.0143(4)
O1 0.0207(5) 0.0128(5) 0.0174(5) 0.0023(4) 0.0064(4) 0.0012(4)
N1 0.0175(6) 0.0140(6) 0.0146(6) -0.0003(5) 0.0055(5) 0.0004(5)
C1 0.0135(7) 0.0143(7) 0.0143(7) 0.0003(5) 0.0015(5) -0.0010(5)
C2 0.0133(7) 0.0155(7) 0.0142(7) -0.0016(5) 0.0030(5) -0.0006(5)
C3 0.0167(7) 0.0144(7) 0.0170(7) -0.0012(5) 0.0037(6) 0.0018(5)
C4 0.0139(7) 0.0142(7) 0.0152(7) -0.0006(5) 0.0019(5) -0.0008(5)
C5 0.0150(7) 0.0161(7) 0.0129(7) 0.0019(5) 0.0029(5) -0.0010(5)
C6 0.0132(7) 0.0154(7) 0.0139(7) -0.0015(5) 0.0025(5) -0.0002(5)
C7 0.0180(7) 0.0119(6) 0.0152(7) 0.0013(5) 0.0049(6) 0.0029(5)
C8 0.0273(9) 0.0191(8) 0.0187(8) -0.0004(6) 0.0066(6) -0.0072(6)
C9 0.0371(10) 0.0229(8) 0.0146(7) -0.0051(6) 0.0039(7) -0.0078(7)
C10 0.0289(9) 0.0235(8) 0.0165(7) 0.0007(6) 0.0098(6) 0.0000(6)
C11 0.0169(7) 0.0224(8) 0.0216(8) 0.0040(6) 0.0064(6) -0.0006(6)
C12 0.0195(7) 0.0189(7) 0.0151(7) -0.0005(5) 0.0036(6) 0.0003(6)
C13 0.0195(7) 0.0159(7) 0.0164(7) -0.0001(5) 0.0080(6) -0.0016(6)
C14 0.0231(8) 0.0238(8) 0.0273(8) 0.0006(7) 0.0094(7) -0.0050(7)
C15 0.0275(9) 0.0276(9) 0.0169(8) -0.0006(6) 0.0043(7) -0.0016(7)
C16 0.0308(9) 0.0242(8) 0.0255(8) -0.0013(7) 0.0168(7) 0.0039(7)
C17 0.0184(7) 0.0125(7) 0.0179(7) 0.0018(5) 0.0055(6) 0.0024(5)
C18 0.0243(8) 0.0170(7) 0.0226(8) 0.0054(6) 0.0085(6) 0.0050(6)
C19 0.0349(9) 0.0144(7) 0.0261(8) -0.0008(6) 0.0072(7) -0.0026(6)
C20 0.0210(8) 0.0223(8) 0.0288(9) 0.0061(7) 0.0063(7) 0.0053(6)

loop_
_atom_type_symbol
_atom_type_description
_atom_type_scat_dispersion_real
_atom_type_scat_dispersion_imag
_atom_type_scat_source
C C 0.0033 0.0016 'International Tables Vol C Tables 4.2.6.8 and 6.1.1.4'
H H 0.0000 0.0000 'International Tables Vol C Tables 4.2.6.8 and 6.1.1.4'
N N 0.0061 0.0033 'International Tables Vol C Tables 4.2.6.8 and 6.1.1.4'
O O 0.0106 0.0060 'International Tables Vol C Tables 4.2.6.8 and 6.1.1.4'
F F 0.0171 0.0103 'International Tables Vol C Tables 4.2.6.8 and 6.1.1.4'
Cu Cu 0.3201 1.2651 'International Tables Vol C Tables 4.2.6.8 and 6.1.1.4'

loop_
_geom_angle_atom_site_label_1
_geom_angle_atom_site_label_2
_geom_angle_atom_site_label_3
_geom_angle
_geom_angle_site_symmetry_1
_geom_angle_site_symmetry_3
_geom_angle_publ_flag
O1 Cu1 O1 180.0 . 3 ?
O1 Cu1 N1 96.22(4) . 3 ?
O1 Cu1 N1 83.78(4) 3 3 ?
O1 Cu1 N1 83.78(4) . . ?
O1 Cu1 N1 96.22(4) 3 . ?
N1 Cu1 N1 180.0 3 . ?
C1 O1 Cu1 113.05(8) . . ?
C6 N1 C7 121.90(12) . . ?
C6 N1 Cu1 113.03(9) . . ?
C7 N1 Cu1 125.04(9) . . ?
O1 C1 C2 123.10(12) . . ?
O1 C1 C6 117.36(12) . . ?
C2 C1 C6 119.53(13) . . ?
C3 C2 C1 116.58(13) . . ?
C3 C2 C13 123.02(12) . . ?
C1 C2 C13 120.40(12) . . ?
C2 C3 C4 124.94(13) . . ?
C5 C4 C3 118.81(13) . . ?
C5 C4 C17 123.29(12) . . ?
C3 C4 C17 117.82(12) . . ?
C4 C5 C6 119.77(13) . . ?
N1 C6 C5 126.88(12) . . ?
N1 C6 C1 112.66(12) . . ?
C5 C6 C1 120.33(12) . . ?
C8 C7 C12 120.40(13) . . ?
C8 C7 N1 117.74(13) . . ?
C12 C7 N1 121.77(13) . . ?
C9 C8 C7 118.16(14) . . ?
F1 C9 C10 117.66(14) . . ?
F1 C9 C8 118.31(14) . . ?
C10 C9 C8 124.03(15) . . ?
C9 C10 C11 115.71(14) . . ?
F2 C11 C12 119.07(14) . . ?
F2 C11 C10 117.34(13) . . ?
C12 C11 C10 123.59(14) . . ?
C11 C12 C7 118.11(14) . . ?
C16 C13 C2 111.70(12) . . ?
C16 C13 C14 107.09(12) . . ?
C2 C13 C14 111.05(11) . . ?
C16 C13 C15 108.51(12) . . ?
C2 C13 C15 109.09(12) . . ?
C14 C13 C15 109.35(12) . . ?
C18 C17 C4 112.41(11) . . ?
C18 C17 C20 107.70(12) . . ?
C4 C17 C20 108.50(11) . . ?
C18 C17 C19 108.86(12) . . ?
C4 C17 C19 109.80(12) . . ?
C20 C17 C19 109.51(12) . . ?

loop_
_geom_bond_atom_site_label_1
_geom_bond_atom_site_label_2
_geom_bond_distance
_geom_bond_site_symmetry_2
_geom_bond_publ_flag
Cu1 O1 1.9158(10) . ?
Cu1 O1 1.9158(10) 3 ?
Cu1 N1 1.9345(11) 3 ?
Cu1 N1 1.9346(11) . ?
F1 C9 1.3628(17) . ?
F2 C11 1.3507(17) . ?
O1 C1 1.2961(16) . ?
N1 C6 1.3472(17) . ?
N1 C7 1.4232(18) . ?
C1 C2 1.4359(19) . ?
C1 C6 1.4533(19) . ?
C2 C3 1.3702(19) . ?
C2 C13 1.5298(19) . ?
C3 C4 1.4370(19) . ?
C4 C5 1.3651(19) . ?
C4 C17 1.5313(19) . ?
C5 C6 1.4246(19) . ?
C7 C8 1.390(2) . ?
C7 C12 1.390(2) . ?
C8 C9 1.373(2) . ?
C9 C10 1.372(2) . ?
C10 C11 1.382(2) . ?
C11 C12 1.377(2) . ?
C13 C16 1.530(2) . ?
C13 C14 1.540(2) . ?
C13 C15 1.541(2) . ?
C17 C18 1.5290(19) . ?
C17 C20 1.536(2) . ?
C17 C19 1.536(2) . ?
